data_4029134
loop_
_publ_author_name
'Novakova, Veronika'
'Miletin, Miroslav'
'Filandrov\'a, Tereza'
'Len\<co, Juraj'
'R\%u\<zi\<cka, Ale\<s'
'Zimcik, Petr'

_publ_section_title
;
 Role of steric hindrance in the newman-kwart rearrangement and in the
 synthesis and photophysical properties of arylsulfanyl
 tetrapyrazinoporphyrazines.
;
_journal_issue 5
_journal_name_full 'The Journal of organic chemistry'
_journal_page_first 2082
_journal_page_last 2093
_journal_paper_doi 10.1021/jo402791c
_journal_volume 79
_journal_year 2014
_chemical_formula_sum 'C30 H46 N4 S2'
_chemical_formula_weight 526.83
_chemical_name_systematic
; 
 ? 
;
_space_group_IT_number 9
_symmetry_space_group_name_Hall 'C -2yc'
_symmetry_space_group_name_H-M 'C 1 c 1'
_atom_sites_solution_hydrogens geom
_atom_sites_solution_primary direct
_atom_sites_solution_secondary difmap
_audit_creation_method SHELXL-97
_cell_angle_alpha 90.00
_cell_angle_beta 105.70
_cell_angle_gamma 90.00
_cell_formula_units_Z 4
_cell_length_a 12.012
_cell_length_b 28.901
_cell_length_c 8.702
_cell_measurement_temperature 293(2)
_cell_volume 2908.269
_computing_structure_refinement 'SHELXL-97 (Sheldrick, 1997)'
_computing_structure_solution 'SHELXS-97 (Sheldrick, 1990)'
_diffrn_ambient_temperature 293(2)
_diffrn_measured_fraction_theta_full 0.996
_diffrn_measured_fraction_theta_max 0.996
_diffrn_radiation_monochromator graphite
_diffrn_radiation_source 'fine-focus sealed tube'
_diffrn_radiation_type MoK\a
_diffrn_radiation_wavelength 0.71073
_diffrn_reflns_av_R_equivalents 0.0382
_diffrn_reflns_av_sigmaI/netI 0.0485
_diffrn_reflns_limit_h_max 15
_diffrn_reflns_limit_h_min -15
_diffrn_reflns_limit_k_max 37
_diffrn_reflns_limit_k_min -36
_diffrn_reflns_limit_l_max 10
_diffrn_reflns_limit_l_min -11
_diffrn_reflns_number 15546
_diffrn_reflns_theta_full 27.49
_diffrn_reflns_theta_max 27.49
_diffrn_reflns_theta_min 1.41
_exptl_absorpt_coefficient_mu 0.209
_exptl_crystal_density_diffrn 1.203
_exptl_crystal_density_method 'not measured'
_exptl_crystal_F_000 1144
_refine_diff_density_max 0.490
_refine_diff_density_min -0.296
_refine_diff_density_rms 0.089
_refine_ls_abs_structure_details 'Flack H D (1983), Acta Cryst. A39, 876-881'
_refine_ls_abs_structure_Flack 0.02(8)
_refine_ls_extinction_method none
_refine_ls_goodness_of_fit_ref 1.227
_refine_ls_hydrogen_treatment mixed
_refine_ls_matrix_type full
_refine_ls_number_parameters 325
_refine_ls_number_reflns 6198
_refine_ls_number_restraints 2
_refine_ls_restrained_S_all 1.227
_refine_ls_R_factor_all 0.0664
_refine_ls_R_factor_gt 0.0547
_refine_ls_shift/su_max 0.001
_refine_ls_shift/su_mean 0.000
_refine_ls_structure_factor_coef Fsqd
_refine_ls_weighting_details 'calc w=1/[\s^2^(Fo^2^)+(0.1000P)^2^+0.0000P] where P=(Fo^2^+2Fc^2^)/3'
_refine_ls_weighting_scheme calc
_refine_ls_wR_factor_gt 0.1514
_refine_ls_wR_factor_ref 0.1638
_reflns_number_gt 5475
_reflns_number_total 6198
_reflns_threshold_expression >2sigma(I)
_cod_data_source_file CCDC973039.cif
_cod_data_source_block shelxl
_cod_original_cell_volume 2908.2
_cod_database_code 4029134

loop_
_symmetry_equiv_pos_as_xyz
'x, y, z'
'x, -y, z+1/2'
'x+1/2, y+1/2, z'
'x+1/2, -y+1/2, z+1/2'

loop_
_atom_site_label
_atom_site_type_symbol
_atom_site_fract_x
_atom_site_fract_y
_atom_site_fract_z
_atom_site_U_iso_or_equiv
_atom_site_adp_type
_atom_site_occupancy
_atom_site_symmetry_multiplicity
_atom_site_calc_flag
S1 S 0.03504(7) 0.82529(3) 0.80495(8) 0.02482(19) Uani 1 1 d
S2 S 0.27178(7) 0.85989(3) 0.78764(9) 0.02469(19) Uani 1 1 d
N3 N 0.1647(2) 0.93463(9) 0.6371(3) 0.0236(6) Uani 1 1 d
C4 C 0.3869(3) 0.88822(10) 0.7325(4) 0.0242(6) Uani 1 1 d
N5 N -0.0533(2) 0.90195(9) 0.6499(3) 0.0257(6) Uani 1 1 d
C6 C -0.1121(3) 0.82296(11) 0.8109(4) 0.0251(7) Uani 1 1 d
C7 C 0.0412(3) 0.87861(10) 0.7114(4) 0.0213(6) Uani 1 1 d
C8 C 0.4063(3) 0.87670(11) 0.5854(4) 0.0269(7) Uani 1 1 d
C9 C 0.1523(3) 0.89437(10) 0.7046(3) 0.0202(6) Uani 1 1 d
C10 C -0.0393(3) 0.94344(12) 0.5837(4) 0.0283(7) Uani 1 1 d
C11 C 0.5834(3) 0.92129(14) 0.6636(5) 0.0359(8) Uani 1 1 d
C12 C 0.5593(3) 0.93388(13) 0.8026(4) 0.0348(8) Uani 1 1 d
C13 C 0.0677(3) 0.95943(11) 0.5793(4) 0.0269(7) Uani 1 1 d
C14 C 0.4605(3) 0.91730(11) 0.8414(4) 0.0258(7) Uani 1 1 d
C15 C -0.3068(3) 0.79828(15) 0.6972(5) 0.0402(9) Uani 1 1 d
C16 C -0.1388(3) 0.83734(12) 0.9503(4) 0.0289(7) Uani 1 1 d
C17 C 0.3233(3) 0.84674(13) 0.4617(4) 0.0326(8) Uani 1 1 d
C18 C -0.1954(3) 0.80380(12) 0.6824(4) 0.0309(7) Uani 1 1 d
C19 C -0.1654(3) 0.78908(14) 0.5287(4) 0.0364(8) Uani 1 1 d
C20 C 0.0807(3) 1.00409(13) 0.5137(5) 0.0351(8) Uani 1 1 d
C21 C -0.2524(3) 0.83161(14) 0.9599(5) 0.0392(9) Uani 1 1 d
C22 C 0.4336(4) 0.93440(14) 0.9933(4) 0.0374(8) Uani 1 1 d
C23 C -0.1432(3) 0.96899(14) 0.5150(5) 0.0424(9) Uani 1 1 d
N24 N 0.0888(3) 1.03963(13) 0.4621(5) 0.0506(10) Uani 1 1 d
N25 N -0.2243(4) 0.98978(15) 0.4548(7) 0.0729(14) Uani 1 1 d
C26 C 0.5070(3) 0.89353(13) 0.5526(4) 0.0334(8) Uani 1 1 d
C27 C -0.3353(3) 0.81165(15) 0.8336(5) 0.0431(10) Uani 1 1 d
C28 C -0.0483(4) 0.85803(15) 1.0923(5) 0.0392(9) Uani 1 1 d
C29 C 0.3893(4) 0.98484(16) 0.9700(5) 0.0518(11) Uani 1 1 d
C30 C 0.5404(4) 0.93185(19) 1.1386(5) 0.0540(12) Uani 1 1 d
C31 C 0.3069(5) 0.86535(19) 0.2926(5) 0.0584(13) Uani 1 1 d
C32 C 0.0061(4) 0.81849(19) 1.2084(6) 0.0579(13) Uani 1 1 d
C33 C 0.3640(4) 0.79675(15) 0.4738(6) 0.0514(11) Uani 1 1 d
C34 C -0.1141(5) 0.74016(16) 0.5448(6) 0.0554(12) Uani 1 1 d
C35 C -0.0999(6) 0.8964(2) 1.1725(8) 0.0750(18) Uani 1 1 d
C36 C -0.2699(5) 0.7926(2) 0.3812(5) 0.0696(17) Uani 1 1 d

loop_
_atom_site_aniso_label
_atom_site_aniso_U_11
_atom_site_aniso_U_22
_atom_site_aniso_U_33
_atom_site_aniso_U_23
_atom_site_aniso_U_13
_atom_site_aniso_U_12
S1 0.0227(4) 0.0192(4) 0.0322(4) 0.0048(3) 0.0068(3) -0.0013(3)
S2 0.0193(4) 0.0206(4) 0.0329(4) 0.0072(3) 0.0049(3) 0.0001(3)
N3 0.0266(14) 0.0203(13) 0.0240(13) 0.0024(10) 0.0072(10) -0.0013(11)
C4 0.0195(15) 0.0171(14) 0.0357(17) 0.0048(12) 0.0072(12) -0.0003(12)
N5 0.0215(13) 0.0212(13) 0.0330(14) 0.0042(11) 0.0049(11) -0.0008(10)
C6 0.0201(15) 0.0199(15) 0.0352(17) 0.0058(12) 0.0074(12) -0.0034(12)
C7 0.0223(15) 0.0186(14) 0.0232(15) -0.0016(12) 0.0065(11) -0.0012(12)
C8 0.0245(16) 0.0236(16) 0.0324(17) 0.0025(13) 0.0074(13) 0.0018(13)
C9 0.0220(15) 0.0174(14) 0.0201(14) 0.0008(11) 0.0041(11) 0.0007(11)
C10 0.0230(16) 0.0244(16) 0.0345(17) 0.0048(13) 0.0026(13) 0.0037(13)
C11 0.0279(19) 0.036(2) 0.044(2) 0.0038(15) 0.0113(15) -0.0059(15)
C12 0.033(2) 0.0324(18) 0.0375(19) 0.0020(15) 0.0069(15) -0.0082(15)
C13 0.0328(17) 0.0222(16) 0.0271(16) 0.0065(12) 0.0109(13) 0.0028(13)
C14 0.0275(17) 0.0225(15) 0.0264(16) 0.0005(12) 0.0058(13) -0.0033(13)
C15 0.0282(19) 0.047(2) 0.042(2) 0.0191(17) 0.0032(15) -0.0052(16)
C16 0.0297(17) 0.0225(16) 0.0351(18) 0.0053(13) 0.0098(14) -0.0007(13)
C17 0.0306(18) 0.0321(18) 0.0315(17) -0.0058(14) 0.0023(14) -0.0011(14)
C18 0.0294(18) 0.0286(18) 0.0317(17) 0.0105(14) 0.0032(14) -0.0073(14)
C19 0.040(2) 0.038(2) 0.0290(17) 0.0014(14) 0.0065(15) -0.0153(16)
C20 0.0316(19) 0.0318(19) 0.044(2) 0.0114(15) 0.0131(15) 0.0114(15)
C21 0.036(2) 0.038(2) 0.047(2) 0.0139(17) 0.0174(17) 0.0049(16)
C22 0.047(2) 0.036(2) 0.0302(18) -0.0071(15) 0.0120(16) -0.0071(17)
C23 0.0304(19) 0.0326(19) 0.065(3) 0.0178(19) 0.0138(18) 0.0053(16)
N24 0.053(2) 0.038(2) 0.067(2) 0.0277(18) 0.0268(18) 0.0108(16)
N25 0.035(2) 0.054(2) 0.123(4) 0.031(3) 0.009(2) 0.018(2)
C26 0.0316(19) 0.0296(18) 0.041(2) 0.0036(14) 0.0124(15) -0.0007(14)
C27 0.031(2) 0.046(2) 0.053(2) 0.0199(19) 0.0115(17) 0.0030(17)
C28 0.040(2) 0.046(2) 0.0361(19) -0.0098(16) 0.0175(16) -0.0125(17)
C29 0.060(3) 0.048(3) 0.046(2) -0.0157(19) 0.012(2) 0.003(2)
C30 0.054(3) 0.073(3) 0.033(2) 0.000(2) 0.0074(18) -0.001(2)
C31 0.070(3) 0.069(3) 0.028(2) 0.001(2) -0.001(2) -0.009(2)
C32 0.052(3) 0.073(3) 0.038(2) 0.006(2) -0.007(2) -0.015(2)
C33 0.056(3) 0.033(2) 0.053(3) -0.0109(18) -0.005(2) 0.0030(19)
C34 0.088(4) 0.036(2) 0.050(2) -0.0097(18) 0.033(2) -0.012(2)
C35 0.086(4) 0.066(4) 0.085(4) -0.045(3) 0.044(3) -0.018(3)
C36 0.059(3) 0.107(5) 0.033(2) 0.014(2) -0.003(2) -0.032(3)

loop_
_atom_type_symbol
_atom_type_description
_atom_type_scat_dispersion_real
_atom_type_scat_dispersion_imag
_atom_type_scat_source
C C 0.0033 0.0016 'International Tables Vol C Tables 4.2.6.8 and 6.1.1.4'
H H 0.0000 0.0000 'International Tables Vol C Tables 4.2.6.8 and 6.1.1.4'
N N 0.0061 0.0033 'International Tables Vol C Tables 4.2.6.8 and 6.1.1.4'
S S 0.1246 0.1234 'International Tables Vol C Tables 4.2.6.8 and 6.1.1.4'

loop_
_geom_angle_atom_site_label_1
_geom_angle_atom_site_label_2
_geom_angle_atom_site_label_3
_geom_angle
C7 S1 C6 102.31(15)
C9 S2 C4 103.82(14)
C9 N3 C13 116.3(3)
C14 C4 C8 122.3(3)
C14 C4 S2 119.4(3)
C8 C4 S2 118.0(2)
C7 N5 C10 115.9(3)
C18 C6 C16 122.0(3)
C18 C6 S1 119.4(3)
C16 C6 S1 118.4(3)
N5 C7 C9 122.5(3)
N5 C7 S1 120.3(2)
C9 C7 S1 117.2(2)
C4 C8 C26 118.0(3)
C4 C8 C17 122.7(3)
C26 C8 C17 119.3(3)
N3 C9 C7 121.0(3)
N3 C9 S2 120.5(2)
C7 C9 S2 118.5(2)
N5 C10 C13 122.1(3)
N5 C10 C23 115.9(3)
C13 C10 C23 122.0(3)
C12 C11 C26 120.6(3)
C11 C12 C14 121.1(3)
N3 C13 C10 122.1(3)
N3 C13 C20 116.8(3)
C10 C13 C20 121.1(3)
C4 C14 C12 117.8(3)
C4 C14 C22 122.9(3)
C12 C14 C22 119.2(3)
C27 C15 C18 121.3(4)
C6 C16 C21 118.2(3)
C6 C16 C28 122.5(3)
C21 C16 C28 119.3(3)
C33 C17 C8 110.7(3)
C33 C17 C31 110.9(3)
C8 C17 C31 111.6(3)
C15 C18 C6 118.1(4)
C15 C18 C19 120.5(3)
C6 C18 C19 121.4(3)
C34 C19 C18 111.0(3)
C34 C19 C36 110.8(4)
C18 C19 C36 112.2(4)
N24 C20 C13 178.6(4)
C27 C21 C16 120.2(4)
C14 C22 C30 111.8(3)
C14 C22 C29 109.8(3)
C30 C22 C29 109.5(4)
N25 C23 C10 177.1(5)
C11 C26 C8 120.1(3)
C15 C27 C21 120.3(4)
C35 C28 C16 111.4(4)
C35 C28 C32 112.9(4)
C16 C28 C32 108.7(3)

loop_
_geom_bond_atom_site_label_1
_geom_bond_atom_site_label_2
_geom_bond_distance
S1 C7 1.754(3)
S1 C6 1.784(3)
S2 C9 1.736(3)
S2 C4 1.781(3)
N3 C9 1.330(4)
N3 C13 1.344(4)
C4 C14 1.389(4)
C4 C8 1.402(5)
N5 C7 1.304(4)
N5 C10 1.360(4)
C6 C18 1.397(5)
C6 C16 1.399(5)
C7 C9 1.427(4)
C8 C26 1.402(5)
C8 C17 1.524(5)
C10 C13 1.376(5)
C10 C23 1.434(5)
C11 C12 1.367(5)
C11 C26 1.392(5)
C12 C14 1.404(5)
C13 C20 1.437(5)
C14 C22 1.525(5)
C15 C27 1.377(6)
C15 C18 1.388(5)
C16 C21 1.400(5)
C16 C28 1.529(5)
C17 C33 1.520(6)
C17 C31 1.528(6)
C18 C19 1.536(5)
C19 C34 1.534(6)
C19 C36 1.536(6)
C20 N24 1.136(5)
C21 C27 1.392(6)
C22 C30 1.540(6)
C22 C29 1.547(6)
C23 N25 1.143(5)
C28 C35 1.528(6)
C28 C32 1.548(7)
